data_2224346
loop_
_publ_author_name
'Xiao, Zuo-an'
'Zhan, Dan'

_publ_section_title
;
 5-(Dimethylammonio)naphthalene-1-sulfonate dihydrate
;
_journal_coeditor_code LH2934
_journal_issue 12
_journal_name_full 'Acta Crystallographica Section E'
_journal_page_first o3017
_journal_paper_doi 10.1107/S1600536809044596
_journal_volume 65
_journal_year 2009
_chemical_formula_iupac 'C12 H13 N O3 S, 2H2 O'
_chemical_formula_moiety 'C12 H13 N O3 S, 2(H2 O)'
_chemical_formula_sum 'C12 H17 N O5 S'
_chemical_formula_weight 287.33
_chemical_name_systematic
;
5-(Dimethylammonio)naphthalene-1-sulfonate dihydrate
;
_space_group_IT_number 4
_symmetry_cell_setting monoclinic
_symmetry_space_group_name_Hall 'P 2yb'
_symmetry_space_group_name_H-M 'P 1 21 1'
_atom_sites_solution_hydrogens geom
_atom_sites_solution_primary direct
_atom_sites_solution_secondary difmap
_audit_creation_method SHELXL-97
_cell_angle_alpha 90.00
_cell_angle_beta 91.5270(10)
_cell_angle_gamma 90.00
_cell_formula_units_Z 4
_cell_length_a 8.1179(7)
_cell_length_b 7.7383(7)
_cell_length_c 21.4249(19)
_cell_measurement_reflns_used 5479
_cell_measurement_temperature 298(2)
_cell_measurement_theta_max 28.19
_cell_measurement_theta_min 2.51
_cell_volume 1345.4(2)
_computing_cell_refinement 'SAINT-Plus (Bruker, 2001)'
_computing_data_collection 'SMART (Bruker, 2001)'
_computing_data_reduction 'SAINT-Plus (Bruker, 2001)'
_computing_molecular_graphics 'PLATON (Spek, 2009)'
_computing_publication_material 'SHELXTL (Sheldrick, 2008)'
_computing_structure_refinement 'SHELXL97 (Sheldrick, 2008)'
_computing_structure_solution 'SHELXS97 (Sheldrick, 2008)'
_diffrn_ambient_temperature 298(2)
_diffrn_measured_fraction_theta_full 0.997
_diffrn_measured_fraction_theta_max 0.997
_diffrn_measurement_device_type 'Bruker SMART CCD'
_diffrn_measurement_method '\f and \w'
_diffrn_radiation_monochromator graphite
_diffrn_radiation_source 'fine-focus sealed tube'
_diffrn_radiation_type MoK\a
_diffrn_radiation_wavelength 0.71073
_diffrn_reflns_av_R_equivalents 0.0158
_diffrn_reflns_av_sigmaI/netI 0.0274
_diffrn_reflns_limit_h_max 10
_diffrn_reflns_limit_h_min -10
_diffrn_reflns_limit_k_max 9
_diffrn_reflns_limit_k_min -10
_diffrn_reflns_limit_l_max 22
_diffrn_reflns_limit_l_min -28
_diffrn_reflns_number 10210
_diffrn_reflns_theta_full 28.29
_diffrn_reflns_theta_max 28.29
_diffrn_reflns_theta_min 1.90
_exptl_absorpt_coefficient_mu 0.256
_exptl_absorpt_correction_T_max 0.9748
_exptl_absorpt_correction_T_min 0.9434
_exptl_absorpt_correction_type multi-scan
_exptl_absorpt_process_details '(SADABS; Sheldrick, 1996)'
_exptl_crystal_colour colorless
_exptl_crystal_density_diffrn 1.419
_exptl_crystal_density_method 'not measured'
_exptl_crystal_description block
_exptl_crystal_F_000 608
_exptl_crystal_size_max 0.23
_exptl_crystal_size_mid 0.10
_exptl_crystal_size_min 0.10
_refine_diff_density_max 0.297
_refine_diff_density_min -0.252
_refine_ls_abs_structure_details 'Flack (1983), 2440 Friedel pairs'
_refine_ls_abs_structure_Flack 0.09(6)
_refine_ls_extinction_method none
_refine_ls_goodness_of_fit_ref 1.124
_refine_ls_hydrogen_treatment mixed
_refine_ls_matrix_type full
_refine_ls_number_parameters 377
_refine_ls_number_reflns 6004
_refine_ls_number_restraints 1
_refine_ls_restrained_S_all 1.124
_refine_ls_R_factor_all 0.0433
_refine_ls_R_factor_gt 0.0420
_refine_ls_shift/su_max 0.001
_refine_ls_shift/su_mean 0.000
_refine_ls_structure_factor_coef Fsqd
_refine_ls_weighting_details 'calc w=1/[\s^2^(Fo^2^)+(0.0570P)^2^+0.1577P] where P=(Fo^2^+2Fc^2^)/3'
_refine_ls_weighting_scheme calc
_refine_ls_wR_factor_gt 0.1063
_refine_ls_wR_factor_ref 0.1077
_reflns_number_gt 5808
_reflns_number_total 6004
_reflns_threshold_expression I>2\s(I)
_cod_data_source_file lh2934.cif
_cod_data_source_block I
_cod_depositor_comments
;
The following automatic conversions were performed:
'_symmetry_cell_setting' value 'Monoclinic' changed to 'monoclinic'
according to '/home/saulius/struct/CIF-dictionaries/cif_core.dic'
dictionary named 'cif_core.dic' version 2.4.1 from 2010-06-29.

Automatic conversion script
Id: cif_fix_enum 1527 2010-12-29 10:47:43Z saulius 

The following automatic conversions were performed:

'_symmetry_cell_setting' value 'Monoclinic' changed to 'monoclinic'
according to /home/saulius/struct/CIF-dictionaries/cif_core.dic
dictionary named 'cif_core.dic' version 2.4.1 from 2010-06-29.

Automatic conversion script
Id: cif_fix_values 1715 2011-07-08 13:25:40Z adriana 
;
_cod_original_sg_symbol_H-M 'P 21'
_cod_database_code 2224346
_cod_database_fobs_code 2224346

loop_
_symmetry_equiv_pos_as_xyz
'x, y, z'
'-x, y+1/2, -z'

loop_
_atom_site_type_symbol
_atom_site_label
_atom_site_fract_x
_atom_site_fract_y
_atom_site_fract_z
_atom_site_U_iso_or_equiv
_atom_site_adp_type
_atom_site_calc_flag
_atom_site_refinement_flags
_atom_site_occupancy
_atom_site_disorder_assembly
_atom_site_disorder_group
C C1A 0.8222(4) 0.7568(4) 0.67513(13) 0.0591(7) Uani d . 1 . .
H H1A1 0.7141 0.7438 0.6564 0.089 Uiso calc R 1 . .
H H1A2 0.8134 0.7704 0.7195 0.089 Uiso calc R 1 . .
H H1A3 0.8868 0.6561 0.6666 0.089 Uiso calc R 1 . .
C C2A 1.0672(3) 0.9425(4) 0.68158(12) 0.0510(6) Uani d . 1 . .
H H2A1 1.1333 0.8401 0.6787 0.077 Uiso calc R 1 . .
H H2A2 1.0496 0.9686 0.7247 0.077 Uiso calc R 1 . .
H H2A3 1.1230 1.0374 0.6625 0.077 Uiso calc R 1 . .
C C3A 0.9124(2) 0.8994(3) 0.57984(9) 0.0311(4) Uani d . 1 . .
C C4A 1.0527(3) 0.8477(3) 0.55268(11) 0.0387(5) Uani d . 1 . .
H H4A 1.1455 0.8212 0.5772 0.046 Uiso calc R 1 . .
C C5A 1.0577(3) 0.8341(3) 0.48737(11) 0.0392(5) Uani d . 1 . .
H H5A 1.1549 0.8003 0.4688 0.047 Uiso calc R 1 . .
C C6A 0.9221(2) 0.8697(3) 0.45084(10) 0.0342(4) Uani d . 1 . .
H H6A 0.9277 0.8600 0.4077 0.041 Uiso calc R 1 . .
C C7A 0.7725(2) 0.9213(3) 0.47795(9) 0.0279(4) Uani d . 1 . .
C C8A 0.6262(2) 0.9610(3) 0.44142(9) 0.0297(4) Uani d . 1 . .
C C9A 0.4851(3) 1.0130(3) 0.46934(10) 0.0360(5) Uani d . 1 . .
H H9A 0.3914 1.0377 0.4450 0.043 Uiso calc R 1 . .
C C10A 0.4811(2) 1.0293(3) 0.53469(11) 0.0377(5) Uani d . 1 . .
H H10A 0.3849 1.0662 0.5532 0.045 Uiso calc R 1 . .
C C11A 0.6160(3) 0.9919(3) 0.57093(10) 0.0353(4) Uani d . 1 . .
H H11A 0.6107 1.0024 0.6141 0.042 Uiso calc R 1 . .
C C12A 0.7652(2) 0.9370(3) 0.54411(9) 0.0289(4) Uani d . 1 . .
C C1B 0.3679(4) -0.0780(4) 0.17998(12) 0.0604(8) Uani d . 1 . .
H H1B1 0.2618 -0.1069 0.1621 0.091 Uiso calc R 1 . .
H H1B2 0.3578 -0.0561 0.2238 0.091 Uiso calc R 1 . .
H H1B3 0.4426 -0.1723 0.1741 0.091 Uiso calc R 1 . .
C C2B 0.5991(3) 0.1247(4) 0.17579(10) 0.0431(5) Uani d . 1 . .
H H2B1 0.6733 0.0303 0.1690 0.065 Uiso calc R 1 . .
H H2B2 0.5907 0.1449 0.2198 0.065 Uiso calc R 1 . .
H H2B3 0.6402 0.2268 0.1561 0.065 Uiso calc R 1 . .
C C3B 0.4261(2) 0.0636(3) 0.07984(9) 0.0306(4) Uani d . 1 . .
C C4B 0.5612(3) 0.0130(3) 0.04898(10) 0.0356(4) Uani d . 1 . .
H H4B 0.6583 -0.0142 0.0708 0.043 Uiso calc R 1 . .
C C5B 0.5531(3) 0.0021(3) -0.01663(11) 0.0391(5) Uani d . 1 . .
H H5B 0.6462 -0.0311 -0.0380 0.047 Uiso calc R 1 . .
C C6B 0.4122(3) 0.0391(3) -0.04930(10) 0.0339(4) Uani d . 1 . .
H H6B 0.4106 0.0335 -0.0927 0.041 Uiso calc R 1 . .
C C7B 0.2664(2) 0.0865(3) -0.01780(9) 0.0287(4) Uani d . 1 . .
C C8B 0.1143(2) 0.1267(3) -0.04992(9) 0.0324(4) Uani d . 1 . .
C C9B -0.0215(3) 0.1749(3) -0.01754(11) 0.0403(5) Uani d . 1 . .
H H9B -0.1195 0.2002 -0.0390 0.048 Uiso calc R 1 . .
C C10B -0.0137(3) 0.1863(3) 0.04774(12) 0.0442(6) Uani d . 1 . .
H H10B -0.1067 0.2197 0.0691 0.053 Uiso calc R 1 . .
C C11B 0.1280(3) 0.1491(3) 0.08027(10) 0.0376(5) Uani d . 1 . .
H H11B 0.1306 0.1563 0.1236 0.045 Uiso calc R 1 . .
C C12B 0.2723(2) 0.0993(3) 0.04870(9) 0.0284(4) Uani d . 1 . .
N N1 0.9038(2) 0.9135(3) 0.64846(8) 0.0348(4) Uani d . 1 . .
H H1 0.839(3) 1.018(4) 0.6606(13) 0.042 Uiso d . 1 . .
N N2 0.4328(2) 0.0813(2) 0.14853(8) 0.0337(4) Uani d . 1 . .
H H2A 0.376(3) 0.178(4) 0.1585(12) 0.040 Uiso d . 1 . .
O O1A 0.4551(2) 0.9795(3) 0.33829(8) 0.0511(5) Uani d . 1 . .
O O2A 0.6634(2) 0.7583(2) 0.34646(8) 0.0451(4) Uani d . 1 . .
O O3A 0.7434(2) 1.0568(3) 0.33579(8) 0.0504(5) Uani d . 1 . .
O O1B -0.0802(2) 0.1413(3) -0.14705(9) 0.0578(5) Uani d . 1 . .
O O2B 0.1916(3) 0.2632(3) -0.15466(10) 0.0725(7) Uani d . 1 . .
O O3B 0.1561(2) -0.0440(3) -0.15347(8) 0.0560(5) Uani d . 1 . .
O O1W 0.3130(3) 0.3943(3) 0.18320(12) 0.0594(6) Uani d . 1 . .
H H1WA 0.366(5) 0.429(6) 0.203(2) 0.089 Uiso d . 1 . .
H H1WB 0.240(5) 0.445(6) 0.173(2) 0.089 Uiso d . 1 . .
O O2W 0.5713(3) 0.5395(4) 0.24571(12) 0.0736(8) Uani d . 1 . .
H H2WA 0.589(6) 0.606(7) 0.270(2) 0.110 Uiso d . 1 . .
H H2WB 0.624(6) 0.549(8) 0.223(2) 0.110 Uiso d . 1 . .
O O3W 0.9865(3) 0.9308(4) 0.25417(11) 0.0628(6) Uani d . 1 . .
H H3WA 0.920(5) 0.957(6) 0.274(2) 0.094 Uiso d . 1 . .
H H3WB 0.951(5) 0.880(6) 0.224(2) 0.094 Uiso d . 1 . .
O O4W 0.2032(3) 0.7313(3) 0.32222(13) 0.0709(7) Uani d . 1 . .
H H4WA 0.279(5) 0.776(7) 0.328(2) 0.106 Uiso d . 1 . .
H H4WB 0.140(6) 0.783(6) 0.295(2) 0.106 Uiso d . 1 . .
S S1 0.62169(6) 0.93747(7) 0.35870(2) 0.03361(13) Uani d . 1 . .
S S2 0.09379(7) 0.11939(7) -0.13279(2) 0.03875(14) Uani d . 1 . .

loop_
_atom_site_aniso_label
_atom_site_aniso_U_11
_atom_site_aniso_U_22
_atom_site_aniso_U_33
_atom_site_aniso_U_12
_atom_site_aniso_U_13
_atom_site_aniso_U_23
C1A 0.088(2) 0.0488(16) 0.0404(13) -0.0201(15) -0.0035(13) 0.0103(12)
C2A 0.0517(13) 0.0543(16) 0.0459(13) 0.0016(12) -0.0224(10) -0.0105(13)
C3A 0.0355(10) 0.0276(10) 0.0298(9) -0.0024(7) -0.0062(7) -0.0011(7)
C4A 0.0331(10) 0.0371(12) 0.0454(12) 0.0024(9) -0.0077(9) 0.0004(10)
C5A 0.0327(10) 0.0397(12) 0.0454(12) 0.0076(9) 0.0050(9) -0.0031(10)
C6A 0.0347(10) 0.0359(11) 0.0322(10) 0.0022(8) 0.0026(8) -0.0044(8)
C7A 0.0302(8) 0.0250(9) 0.0284(9) -0.0013(7) -0.0019(7) -0.0036(8)
C8A 0.0321(9) 0.0281(11) 0.0287(9) -0.0006(7) -0.0039(7) -0.0018(8)
C9A 0.0313(10) 0.0399(12) 0.0364(11) 0.0044(8) -0.0056(8) -0.0041(9)
C10A 0.0281(9) 0.0446(13) 0.0406(11) 0.0040(8) 0.0046(8) -0.0095(10)
C11A 0.0365(10) 0.0408(12) 0.0286(9) -0.0022(8) 0.0018(8) -0.0085(9)
C12A 0.0313(9) 0.0256(9) 0.0295(9) -0.0026(8) -0.0018(7) -0.0020(8)
C1B 0.092(2) 0.0495(16) 0.0395(13) -0.0247(15) -0.0014(13) 0.0128(12)
C2B 0.0447(11) 0.0458(13) 0.0381(11) 0.0033(11) -0.0125(9) -0.0074(11)
C3B 0.0349(10) 0.0286(10) 0.0281(9) -0.0030(7) -0.0031(7) 0.0017(7)
C4B 0.0310(9) 0.0380(12) 0.0376(11) 0.0052(8) -0.0056(8) 0.0001(9)
C5B 0.0333(10) 0.0448(13) 0.0393(11) 0.0032(9) 0.0043(8) -0.0047(10)
C6B 0.0351(10) 0.0377(11) 0.0288(10) -0.0002(8) 0.0007(8) -0.0022(8)
C7B 0.0313(9) 0.0257(10) 0.0291(9) -0.0014(7) -0.0020(7) 0.0004(7)
C8B 0.0349(9) 0.0275(10) 0.0344(9) -0.0016(8) -0.0053(7) 0.0003(9)
C9B 0.0275(10) 0.0431(13) 0.0497(13) 0.0037(8) -0.0083(9) -0.0034(10)
C10B 0.0295(10) 0.0514(14) 0.0520(14) 0.0012(9) 0.0081(9) -0.0140(11)
C11B 0.0337(10) 0.0445(13) 0.0347(10) -0.0046(9) 0.0034(8) -0.0077(10)
C12B 0.0299(8) 0.0255(10) 0.0298(9) -0.0012(7) -0.0013(7) 0.0007(7)
N1 0.0424(9) 0.0313(10) 0.0302(8) -0.0014(7) -0.0079(7) -0.0011(7)
N2 0.0409(9) 0.0335(10) 0.0265(8) -0.0008(7) -0.0050(7) 0.0012(7)
O1A 0.0496(9) 0.0619(12) 0.0411(9) 0.0064(8) -0.0152(7) -0.0019(8)
O2A 0.0619(10) 0.0390(9) 0.0343(8) 0.0010(8) -0.0032(7) -0.0086(7)
O3A 0.0625(11) 0.0479(11) 0.0408(9) -0.0135(8) 0.0005(8) 0.0049(8)
O1B 0.0517(10) 0.0594(13) 0.0607(11) 0.0024(9) -0.0275(8) -0.0005(10)
O2B 0.0861(15) 0.0787(16) 0.0514(12) -0.0402(13) -0.0250(10) 0.0286(11)
O3B 0.0684(12) 0.0618(13) 0.0372(9) 0.0117(10) -0.0103(8) -0.0072(9)
O1W 0.0548(12) 0.0457(12) 0.0763(14) 0.0097(8) -0.0231(10) -0.0161(10)
O2W 0.0552(12) 0.096(2) 0.0693(16) -0.0101(12) -0.0061(10) -0.0406(14)
O3W 0.0552(11) 0.0704(14) 0.0619(12) 0.0060(11) -0.0140(9) -0.0246(12)
O4W 0.0612(13) 0.0593(14) 0.0908(17) -0.0175(10) -0.0267(12) 0.0331(12)
S1 0.0395(3) 0.0342(3) 0.0268(2) -0.0021(2) -0.00519(18) -0.0009(2)
S2 0.0428(3) 0.0390(3) 0.0337(3) -0.0061(2) -0.0122(2) 0.0076(2)

loop_
_atom_type_symbol
_atom_type_description
_atom_type_scat_dispersion_real
_atom_type_scat_dispersion_imag
_atom_type_scat_source
C C 0.0033 0.0016 'International Tables Vol C Tables 4.2.6.8 and 6.1.1.4'
H H 0.0000 0.0000 'International Tables Vol C Tables 4.2.6.8 and 6.1.1.4'
N N 0.0061 0.0033 'International Tables Vol C Tables 4.2.6.8 and 6.1.1.4'
O O 0.0106 0.0060 'International Tables Vol C Tables 4.2.6.8 and 6.1.1.4'
S S 0.1246 0.1234 'International Tables Vol C Tables 4.2.6.8 and 6.1.1.4'

loop_
_geom_angle_atom_site_label_1
_geom_angle_atom_site_label_2
_geom_angle_atom_site_label_3
_geom_angle_site_symmetry_1
_geom_angle_site_symmetry_3
_geom_angle
_geom_angle_publ_flag
N1 C1A H1A1 . . 109.5 ?
N1 C1A H1A2 . . 109.5 ?
H1A1 C1A H1A2 . . 109.5 ?
N1 C1A H1A3 . . 109.5 ?
H1A1 C1A H1A3 . . 109.5 ?
H1A2 C1A H1A3 . . 109.5 ?
N1 C2A H2A1 . . 109.5 ?
N1 C2A H2A2 . . 109.5 ?
H2A1 C2A H2A2 . . 109.5 ?
N1 C2A H2A3 . . 109.5 ?
H2A1 C2A H2A3 . . 109.5 ?
H2A2 C2A H2A3 . . 109.5 ?
C4A C3A C12A . . 122.02(19) ?
C4A C3A N1 . . 120.80(18) ?
C12A C3A N1 . . 117.15(17) ?
C3A C4A C5A . . 119.84(19) ?
C3A C4A H4A . . 120.1 ?
C5A C4A H4A . . 120.1 ?
C6A C5A C4A . . 120.8(2) ?
C6A C5A H5A . . 119.6 ?
C4A C5A H5A . . 119.6 ?
C5A C6A C7A . . 120.7(2) ?
C5A C6A H6A . . 119.7 ?
C7A C6A H6A . . 119.7 ?
C6A C7A C12A . . 119.34(17) ?
C6A C7A C8A . . 122.78(17) ?
C12A C7A C8A . . 117.89(16) ?
C9A C8A C7A . . 120.95(18) ?
C9A C8A S1 . . 118.06(15) ?
C7A C8A S1 . . 120.97(14) ?
C8A C9A C10A . . 120.24(19) ?
C8A C9A H9A . . 119.9 ?
C10A C9A H9A . . 119.9 ?
C11A C10A C9A . . 120.70(19) ?
C11A C10A H10A . . 119.6 ?
C9A C10A H10A . . 119.6 ?
C10A C11A C12A . . 121.12(19) ?
C10A C11A H11A . . 119.4 ?
C12A C11A H11A . . 119.4 ?
C11A C12A C7A . . 119.11(17) ?
C11A C12A C3A . . 123.59(18) ?
C7A C12A C3A . . 117.29(17) ?
N2 C1B H1B1 . . 109.5 ?
N2 C1B H1B2 . . 109.5 ?
H1B1 C1B H1B2 . . 109.5 ?
N2 C1B H1B3 . . 109.5 ?
H1B1 C1B H1B3 . . 109.5 ?
H1B2 C1B H1B3 . . 109.5 ?
N2 C2B H2B1 . . 109.5 ?
N2 C2B H2B2 . . 109.5 ?
H2B1 C2B H2B2 . . 109.5 ?
N2 C2B H2B3 . . 109.5 ?
H2B1 C2B H2B3 . . 109.5 ?
H2B2 C2B H2B3 . . 109.5 ?
C4B C3B C12B . . 122.54(18) ?
C4B C3B N2 . . 120.31(18) ?
C12B C3B N2 . . 117.15(17) ?
C3B C4B C5B . . 119.20(19) ?
C3B C4B H4B . . 120.4 ?
C5B C4B H4B . . 120.4 ?
C6B C5B C4B . . 121.30(19) ?
C6B C5B H5B . . 119.3 ?
C4B C5B H5B . . 119.3 ?
C5B C6B C7B . . 120.63(19) ?
C5B C6B H6B . . 119.7 ?
C7B C6B H6B . . 119.7 ?
C6B C7B C12B . . 118.94(17) ?
C6B C7B C8B . . 122.98(18) ?
C12B C7B C8B . . 118.05(16) ?
C9B C8B C7B . . 120.73(19) ?
C9B C8B S2 . . 117.31(16) ?
C7B C8B S2 . . 121.95(15) ?
C8B C9B C10B . . 120.50(19) ?
C8B C9B H9B . . 119.8 ?
C10B C9B H9B . . 119.8 ?
C11B C10B C9B . . 120.9(2) ?
C11B C10B H10B . . 119.6 ?
C9B C10B H10B . . 119.6 ?
C10B C11B C12B . . 120.7(2) ?
C10B C11B H11B . . 119.7 ?
C12B C11B H11B . . 119.7 ?
C11B C12B C3B . . 123.50(18) ?
C11B C12B C7B . . 119.17(17) ?
C3B C12B C7B . . 117.32(17) ?
C3A N1 C1A . . 110.61(17) ?
C3A N1 C2A . . 114.57(18) ?
C1A N1 C2A . . 109.5(2) ?
C3A N1 H1 . . 110.9(17) ?
C1A N1 H1 . . 108.1(16) ?
C2A N1 H1 . . 102.7(16) ?
C3B N2 C2B . . 114.75(16) ?
C3B N2 C1B . . 111.46(17) ?
C2B N2 C1B . . 109.40(19) ?
C3B N2 H2A . . 107.8(17) ?
C2B N2 H2A . . 100.6(17) ?
C1B N2 H2A . . 112.4(17) ?
H1WA O1W H1WB . . 119(5) ?
H2WA O2W H2WB . . 109(6) ?
H3WA O3W H3WB . . 111(4) ?
H4WA O4W H4WB . . 112(5) ?
O1A S1 O3A . . 113.26(12) ?
O1A S1 O2A . . 112.35(11) ?
O3A S1 O2A . . 112.54(11) ?
O1A S1 C8A . . 105.78(10) ?
O3A S1 C8A . . 106.03(10) ?
O2A S1 C8A . . 106.16(10) ?
O3B S2 O1B . . 112.84(12) ?
O3B S2 O2B . . 112.01(14) ?
O1B S2 O2B . . 112.41(14) ?
O3B S2 C8B . . 108.15(11) ?
O1B S2 C8B . . 105.76(10) ?
O2B S2 C8B . . 105.06(11) ?

loop_
_geom_bond_atom_site_label_1
_geom_bond_atom_site_label_2
_geom_bond_site_symmetry_2
_geom_bond_distance
_geom_bond_publ_flag
C1A N1 . 1.502(3) ?
C1A H1A1 . 0.9600 ?
C1A H1A2 . 0.9600 ?
C1A H1A3 . 0.9600 ?
C2A N1 . 1.505(3) ?
C2A H2A1 . 0.9600 ?
C2A H2A2 . 0.9600 ?
C2A H2A3 . 0.9600 ?
C3A C4A . 1.353(3) ?
C3A C12A . 1.431(3) ?
C3A N1 . 1.478(3) ?
C4A C5A . 1.405(3) ?
C4A H4A . 0.9300 ?
C5A C6A . 1.362(3) ?
C5A H5A . 0.9300 ?
C6A C7A . 1.418(3) ?
C6A H6A . 0.9300 ?
C7A C12A . 1.425(3) ?
C7A C8A . 1.438(3) ?
C8A C9A . 1.367(3) ?
C8A S1 . 1.781(2) ?
C9A C10A . 1.407(3) ?
C9A H9A . 0.9300 ?
C10A C11A . 1.357(3) ?
C10A H10A . 0.9300 ?
C11A C12A . 1.419(3) ?
C11A H11A . 0.9300 ?
C1B N2 . 1.507(3) ?
C1B H1B1 . 0.9600 ?
C1B H1B2 . 0.9600 ?
C1B H1B3 . 0.9600 ?
C2B N2 . 1.495(3) ?
C2B H2B1 . 0.9600 ?
C2B H2B2 . 0.9600 ?
C2B H2B3 . 0.9600 ?
C3B C4B . 1.354(3) ?
C3B C12B . 1.427(3) ?
C3B N2 . 1.477(3) ?
C4B C5B . 1.408(3) ?
C4B H4B . 0.9300 ?
C5B C6B . 1.356(3) ?
C5B H5B . 0.9300 ?
C6B C7B . 1.426(3) ?
C6B H6B . 0.9300 ?
C7B C12B . 1.428(3) ?
C7B C8B . 1.432(3) ?
C8B C9B . 1.369(3) ?
C8B S2 . 1.780(2) ?
C9B C10B . 1.401(3) ?
C9B H9B . 0.9300 ?
C10B C11B . 1.360(3) ?
C10B H10B . 0.9300 ?
C11B C12B . 1.421(3) ?
C11B H11B . 0.9300 ?
N1 H1 . 1.00(3) ?
N2 H2A . 0.91(3) ?
O1A S1 . 1.4474(17) ?
O2A S1 . 1.4525(18) ?
O3A S1 . 1.4481(18) ?
O1B S2 . 1.4473(17) ?
O2B S2 . 1.452(2) ?
O3B S2 . 1.436(2) ?
O1W H1WA . 0.65(5) ?
O1W H1WB . 0.74(4) ?
O2W H2WA . 0.74(5) ?
O2W H2WB . 0.65(4) ?
O3W H3WA . 0.73(4) ?
O3W H3WB . 0.80(4) ?
O4W H4WA . 0.71(5) ?
O4W H4WB . 0.86(5) ?

loop_
_geom_hbond_atom_site_label_D
_geom_hbond_atom_site_label_H
_geom_hbond_atom_site_label_A
_geom_hbond_site_symmetry_A
_geom_hbond_distance_DH
_geom_hbond_distance_HA
_geom_hbond_distance_DA
_geom_hbond_angle_DHA
N1 H1 O4W 2_656 1.00(3) 1.73(3) 2.689(3) 159(2)
N2 H2A O1W . 0.91(3) 1.83(3) 2.720(3) 165(2)
O1W H1WA O2W . 0.65(5) 2.07(5) 2.702(3) 165(5)
O1W H1WB O1B 2 0.74(4) 2.07(5) 2.784(3) 164(5)
O2W H2WA O2A . 0.74(5) 2.10(5) 2.828(3) 169(5)
O2W H2WB O3B 2_655 0.65(4) 2.47(5) 3.075(3) 156(7)
O3W H3WA O3A . 0.73(4) 2.12(4) 2.844(3) 173(5)
O3W H3WB O2B 2_655 0.80(4) 2.07(4) 2.856(3) 167(4)
O4W H4WA O1A . 0.71(5) 2.14(5) 2.820(3) 162(6)
O4W H4WB O3W 1_455 0.86(5) 1.89(5) 2.732(3) 165(5)
C1A H1A1 O1A 2_646 0.96 2.47 3.117(3) 124.8
C1A H1A2 O1W 2_656 0.96 2.54 3.424(4) 153.8
C2A H2A1 O3A 2_746 0.96 2.43 3.382(4) 169.9
C2A H2A3 O2A 2_756 0.96 2.45 3.345(4) 155.7
C6B H6B O3B . 0.93 2.49 3.077(3) 121.6
C1B H1B1 O1B 2_545 0.96 2.46 3.253(3) 140.0
C1B H1B2 O1A 1_545 0.96 2.57 3.475(3) 157.0
C9A H9A O1A . 0.93 2.40 2.824(3) 107.5
C9B H9B O1B . 0.93 2.39 2.815(3) 107.8
C2B H2B1 O2B 2_645 0.96 2.36 3.310(3) 168.5
C11A H11A N1 . 0.93 2.57 2.894(3) 101.2
C11B H11B N2 . 0.93 2.56 2.888(3) 100.9
C2B H2B3 O3B 2_655 0.96 2.43 3.286(3) 148.9

loop_
_geom_torsion_atom_site_label_1
_geom_torsion_atom_site_label_2
_geom_torsion_atom_site_label_3
_geom_torsion_atom_site_label_4
_geom_torsion_site_symmetry_1
_geom_torsion_site_symmetry_2
_geom_torsion_site_symmetry_3
_geom_torsion_site_symmetry_4
_geom_torsion
_geom_torsion_publ_flag
C12A C3A C4A C5A . . . . 1.7(3) ?
N1 C3A C4A C5A . . . . 179.6(2) ?
C3A C4A C5A C6A . . . . -1.0(4) ?
C4A C5A C6A C7A . . . . 0.0(4) ?
C5A C6A C7A C12A . . . . 0.5(3) ?
C5A C6A C7A C8A . . . . 179.8(2) ?
C6A C7A C8A C9A . . . . -178.9(2) ?
C12A C7A C8A C9A . . . . 0.4(3) ?
C6A C7A C8A S1 . . . . 3.0(3) ?
C12A C7A C8A S1 . . . . -177.72(15) ?
C7A C8A C9A C10A . . . . 0.3(3) ?
S1 C8A C9A C10A . . . . 178.41(18) ?
C8A C9A C10A C11A . . . . -0.8(4) ?
C9A C10A C11A C12A . . . . 0.6(4) ?
C10A C11A C12A C7A . . . . 0.0(3) ?
C10A C11A C12A C3A . . . . 178.6(2) ?
C6A C7A C12A C11A . . . . 178.8(2) ?
C8A C7A C12A C11A . . . . -0.5(3) ?
C6A C7A C12A C3A . . . . 0.2(3) ?
C8A C7A C12A C3A . . . . -179.17(19) ?
C4A C3A C12A C11A . . . . -179.8(2) ?
N1 C3A C12A C11A . . . . 2.2(3) ?
C4A C3A C12A C7A . . . . -1.2(3) ?
N1 C3A C12A C7A . . . . -179.19(18) ?
C12B C3B C4B C5B . . . . 2.9(3) ?
N2 C3B C4B C5B . . . . -178.1(2) ?
C3B C4B C5B C6B . . . . -0.9(4) ?
C4B C5B C6B C7B . . . . -1.5(4) ?
C5B C6B C7B C12B . . . . 1.8(3) ?
C5B C6B C7B C8B . . . . -179.9(2) ?
C6B C7B C8B C9B . . . . -178.7(2) ?
C12B C7B C8B C9B . . . . -0.4(3) ?
C6B C7B C8B S2 . . . . 0.4(3) ?
C12B C7B C8B S2 . . . . 178.75(15) ?
C7B C8B C9B C10B . . . . 0.2(4) ?
S2 C8B C9B C10B . . . . -178.97(19) ?
C8B C9B C10B C11B . . . . -0.3(4) ?
C9B C10B C11B C12B . . . . 0.6(4) ?
C10B C11B C12B C3B . . . . 178.0(2) ?
C10B C11B C12B C7B . . . . -0.8(3) ?
C4B C3B C12B C11B . . . . 178.6(2) ?
N2 C3B C12B C11B . . . . -0.4(3) ?
C4B C3B C12B C7B . . . . -2.5(3) ?
N2 C3B C12B C7B . . . . 178.49(17) ?
C6B C7B C12B C11B . . . . 179.1(2) ?
C8B C7B C12B C11B . . . . 0.7(3) ?
C6B C7B C12B C3B . . . . 0.1(3) ?
C8B C7B C12B C3B . . . . -178.23(19) ?
C4A C3A N1 C1A . . . . -99.3(3) ?
C12A C3A N1 C1A . . . . 78.7(3) ?
C4A C3A N1 C2A . . . . 25.0(3) ?
C12A C3A N1 C2A . . . . -157.0(2) ?
C4B C3B N2 C2B . . . . 28.3(3) ?
C12B C3B N2 C2B . . . . -152.7(2) ?
C4B C3B N2 C1B . . . . -96.8(3) ?
C12B C3B N2 C1B . . . . 82.2(3) ?
C9A C8A S1 O1A . . . . -1.0(2) ?
C7A C8A S1 O1A . . . . 177.14(17) ?
C9A C8A S1 O3A . . . . 119.53(19) ?
C7A C8A S1 O3A . . . . -62.32(19) ?
C9A C8A S1 O2A . . . . -120.57(18) ?
C7A C8A S1 O2A . . . . 57.58(19) ?
C9B C8B S2 O3B . . . . -130.4(2) ?
C7B C8B S2 O3B . . . . 50.4(2) ?
C9B C8B S2 O1B . . . . -9.3(2) ?
C7B C8B S2 O1B . . . . 171.49(18) ?
C9B C8B S2 O2B . . . . 109.8(2) ?
C7B C8B S2 O2B . . . . -69.4(2) ?
